data_7702791
loop_
_publ_author_name
'Song, Hui-Hua'
'Yin, Ping'
'Zheng, Li-Min'
'Korp, James D.'
'Jacobson, Allan J.'
'Gao, Song'
'Xin, Xin-Quan'

_publ_section_title
;
 Syntheses, crystal structures and magnetic properties of
 manganese(ii)-hedp compounds involving alkylenediamine templates (hedp =
 1-hydroxyethylidene-diphosphonate)
;
_journal_issue 13
_journal_name_full 'Journal of the Chemical Society, Dalton Transactions'
_journal_page_first 2752
_journal_paper_doi 10.1039/b200814a
_journal_year 2002
_chemical_formula_moiety 'C5 H16 N2 2+, C4 H10 O14 P4 Mn2 2-, 2 H2 O'
_chemical_formula_sum 'C9 H30 Mn2 N2 O16 P4'
_chemical_formula_weight 656.11
_space_group_IT_number 4
_space_group_name_Hall 'P 2yb'
_space_group_name_H-M_alt 'P 1 21 1'
_symmetry_cell_setting monoclinic
_symmetry_space_group_name_H-M 'P 1 21 1'
_atom_sites_solution_hydrogens geom
_atom_sites_solution_primary direct
_atom_sites_solution_secondary difmap
_audit_creation_method SHELXL-97
_cell_angle_alpha 90.00
_cell_angle_beta 98.9250(10)
_cell_angle_gamma 90.00
_cell_formula_units_Z 2
_cell_length_a 5.6141(3)
_cell_length_b 12.4252(6)
_cell_length_c 16.4117(8)
_cell_measurement_reflns_used 5044
_cell_measurement_temperature 223(2)
_cell_measurement_theta_max 24.99
_cell_measurement_theta_min 1.26
_cell_volume 1130.96(10)
_computing_cell_refinement 'Bruker SAINT software (Bruker, 1999)'
_computing_data_collection 'Siemens SMART software (Siemens, 1996)'
_computing_data_reduction 'Bruker SAINT software (Bruker, 1999)'
_computing_structure_refinement 'SHELXL-97 (Sheldrick, 1997)'
_computing_structure_solution 'SHELXS-97 (Sheldrick, 1997)'
_diffrn_ambient_temperature 223(2)
_diffrn_detector_area_resol_mean 1K
_diffrn_measured_fraction_theta_full 0.997
_diffrn_measured_fraction_theta_max 0.997
_diffrn_measurement_device_type 'Siemens SMART CCD'
_diffrn_measurement_method CCD
_diffrn_radiation_monochromator graphite
_diffrn_radiation_source 'fine-focus sealed tube'
_diffrn_radiation_type MoK\a
_diffrn_radiation_wavelength 0.71073
_diffrn_reflns_av_R_equivalents 0.0186
_diffrn_reflns_av_sigmaI/netI 0.0145
_diffrn_reflns_limit_h_max 6
_diffrn_reflns_limit_h_min -6
_diffrn_reflns_limit_k_max 14
_diffrn_reflns_limit_k_min -14
_diffrn_reflns_limit_l_max 19
_diffrn_reflns_limit_l_min 0
_diffrn_reflns_number 5938
_diffrn_reflns_theta_full 24.99
_diffrn_reflns_theta_max 24.99
_diffrn_reflns_theta_min 1.26
_diffrn_standards_decay_% 0.0
_exptl_absorpt_coefficient_mu 1.479
_exptl_absorpt_correction_T_max 0.8682
_exptl_absorpt_correction_T_min 0.7004
_exptl_absorpt_correction_type empirical
_exptl_crystal_colour colorless
_exptl_crystal_density_diffrn 1.927
_exptl_crystal_density_method 'not measured'
_exptl_crystal_description 'diamond-shaped column'
_exptl_crystal_F_000 672
_exptl_crystal_size_max 0.35
_exptl_crystal_size_mid 0.10
_exptl_crystal_size_min 0.08
_refine_diff_density_max 0.367
_refine_diff_density_min -0.266
_refine_diff_density_rms 0.056
_refine_ls_abs_structure_details 'Flack H D (1983), Acta Cryst. A39, 876-881'
_refine_ls_abs_structure_Flack 0.539(17)
_refine_ls_extinction_coef 0.0015(3)
_refine_ls_extinction_expression Fc^*^=kFc[1+0.001xFc^2^\l^3^/sin(2\q)]^-1/4^
_refine_ls_extinction_method SHELXL
_refine_ls_goodness_of_fit_ref 1.066
_refine_ls_hydrogen_treatment mixed
_refine_ls_matrix_type full
_refine_ls_number_parameters 307
_refine_ls_number_reflns 3916
_refine_ls_number_restraints 1
_refine_ls_restrained_S_all 1.066
_refine_ls_R_factor_all 0.0258
_refine_ls_R_factor_gt 0.0246
_refine_ls_shift/su_max 0.002
_refine_ls_shift/su_mean 0.000
_refine_ls_structure_factor_coef Fsqd
_refine_ls_weighting_details 'calc w=1/[\s^2^(Fo^2^)+(0.0264P)^2^+1.6158P] where P=(Fo^2^+2Fc^2^)/3'
_refine_ls_weighting_scheme calc
_refine_ls_wR_factor_gt 0.0612
_refine_ls_wR_factor_ref 0.0617
_reflns_number_gt 3793
_reflns_number_total 3916
_reflns_threshold_expression >2sigma(I)
_cod_data_source_file b200814a.txt
_cod_data_source_block '[NH3(CH2)5NH3]Mn2(hedpH)2.2H2O'
_cod_depositor_comments
;
The following automatic conversions were performed:

data item '_symmetry_cell_setting' value 'Monoclinic' was changed to
'monoclinic' in accordance with the
/home/saulius/struct/COD-crude-data/automatic-downloads/DataCite-retrospective/RSC/depositions/lib/dictionaries/cif_core.dic
dictionary named 'cif_core.dic' version 2.4.2 last updated on
2011-04-26.

Automatic conversion script
Id: cif_fix_values 6909 2019-04-08 15:41:33Z antanas 
;
_cod_original_sg_symbol_H-M P21
_cod_database_code 7702791

loop_
_symmetry_equiv_pos_as_xyz
'x, y, z'
'-x, y+1/2, -z'

loop_
_atom_site_label
_atom_site_type_symbol
_atom_site_fract_x
_atom_site_fract_y
_atom_site_fract_z
_atom_site_U_iso_or_equiv
_atom_site_adp_type
_atom_site_occupancy
_atom_site_symmetry_multiplicity
_atom_site_calc_flag
_atom_site_refinement_flags
Mn1 Mn 1.02711(8) 0.30859(4) 0.16690(3) 0.01305(14) Uani 1 1 d .
Mn2 Mn 0.43830(8) 0.18626(4) 0.32722(3) 0.01337(14) Uani 1 1 d .
P1 P 0.47191(16) 0.41307(7) 0.09662(6) 0.0131(2) Uani 1 1 d .
P2 P 0.50921(14) 0.17260(8) 0.12669(5) 0.0121(2) Uani 1 1 d .
P3 P 0.99371(15) 0.08322(7) 0.39567(6) 0.0124(2) Uani 1 1 d .
P4 P 0.95563(15) 0.32519(7) 0.36935(5) 0.0113(2) Uani 1 1 d .
O1 O 0.7400(4) 0.4222(2) 0.12597(16) 0.0183(6) Uani 1 1 d .
O1W O -0.0111(5) 0.6107(3) 0.0692(2) 0.0322(7) Uani 1 1 d G
H1WA H 0.1293 0.5794 0.0627 0.032 Uiso 1 1 d G
H1WB H -0.1300 0.5627 0.0716 0.045 Uiso 1 1 d G
O2W O 1.5160(5) -0.1087(3) 0.4455(2) 0.0337(8) Uani 1 1 d G
H2WA H 1.4030 -0.0724 0.4677 0.047 Uiso 1 1 d G
H2WB H 1.6061 -0.0656 0.4183 0.047 Uiso 1 1 d G
O2 O 0.3080(4) 0.4256(2) 0.16130(15) 0.0150(5) Uani 1 1 d .
O3 O 0.3843(4) 0.4948(2) 0.02717(16) 0.0198(6) Uani 1 1 d .
H3 H 0.4907 0.5247 -0.0209 0.028 Uiso 1 1 d .
O4 O 0.7800(4) 0.1804(2) 0.14868(15) 0.0181(6) Uani 1 1 d .
O5 O 0.3664(4) 0.1914(2) 0.19697(15) 0.0157(5) Uani 1 1 d .
O6 O 0.4318(4) 0.0624(2) 0.08761(15) 0.0180(6) Uani 1 1 d .
O7 O 0.1436(4) 0.2725(2) 0.03710(15) 0.0156(6) Uani 1 1 d .
H7 H 0.0994 0.2200 0.0072 0.022 Uiso 1 1 calc R
O8 O 0.7240(4) 0.0749(2) 0.36916(16) 0.0182(6) Uani 1 1 d .
O9 O 1.1476(4) 0.0744(2) 0.32808(15) 0.0147(5) Uani 1 1 d .
O10 O 1.0873(4) -0.0011(2) 0.46217(16) 0.0195(6) Uani 1 1 d .
H10 H 1.0225 -0.0234 0.5203 0.027 Uiso 1 1 d .
O12 O 1.0951(4) 0.3092(2) 0.29723(14) 0.0154(5) Uani 1 1 d .
O11 O 0.6844(4) 0.3161(2) 0.34812(15) 0.0175(6) Uani 1 1 d .
O13 O 1.0337(4) 0.4335(2) 0.41044(15) 0.0168(6) Uani 1 1 d .
O14 O 1.3236(4) 0.2228(2) 0.45554(15) 0.0159(6) Uani 1 1 d .
H14 H 1.3678 0.2811 0.4775 0.022 Uiso 1 1 calc R
C1 C 0.4057(5) 0.2781(3) 0.0511(2) 0.0105(7) Uani 1 1 d .
C2 C 0.5102(6) 0.2671(3) -0.0288(2) 0.0184(8) Uani 1 1 d .
H2A H 0.4506 0.3252 -0.0659 0.028 Uiso 1 1 calc R
H2B H 0.4617 0.1986 -0.0545 0.028 Uiso 1 1 calc R
H2C H 0.6847 0.2706 -0.0168 0.028 Uiso 1 1 calc R
C3 C 1.0612(6) 0.2170(3) 0.4427(2) 0.0146(8) Uani 1 1 d .
C4 C 0.9587(6) 0.2271(3) 0.5233(2) 0.0173(8) Uani 1 1 d .
H4A H 0.9963 0.2977 0.5470 0.026 Uiso 1 1 calc R
H4B H 1.0296 0.1722 0.5617 0.026 Uiso 1 1 calc R
H4C H 0.7852 0.2176 0.5125 0.026 Uiso 1 1 calc R
N1 N 0.0412(6) 0.9915(3) 0.1657(2) 0.0299(9) Uani 1 1 d .
H1A H -0.1039 1.0130 0.1396 0.045 Uiso 1 1 calc R
H1B H 0.1525 1.0012 0.1324 0.045 Uiso 1 1 calc R
H1C H 0.0815 1.0304 0.2120 0.045 Uiso 1 1 calc R
C11 C 0.0305(8) 0.8768(3) 0.1871(3) 0.0335(10) Uani 1 1 d .
H11A H -0.0225 0.8345 0.1372 0.040 Uiso 1 1 calc R
H11B H -0.0861 0.8662 0.2251 0.040 Uiso 1 1 calc R
C12 C 0.2759(7) 0.8398(3) 0.2270(2) 0.0319(9) Uani 1 1 d .
H12A H 0.3402 0.8913 0.2701 0.038 Uiso 1 1 calc R
H12B H 0.3842 0.8394 0.1856 0.038 Uiso 1 1 calc R
C13 C 0.2743(8) 0.7282(3) 0.2651(3) 0.0380(10) Uani 1 1 d .
H13A H 0.1948 0.7313 0.3141 0.046 Uiso 1 1 calc R
H13B H 0.1825 0.6789 0.2254 0.046 Uiso 1 1 calc R
C14 C 0.5270(7) 0.6863(3) 0.2888(3) 0.0398(10) Uani 1 1 d .
H14A H 0.5873 0.6647 0.2383 0.048 Uiso 1 1 calc R
H14B H 0.6287 0.7456 0.3133 0.048 Uiso 1 1 calc R
C15 C 0.5583(8) 0.5942(3) 0.3471(3) 0.0399(11) Uani 1 1 d .
H15A H 0.7283 0.5726 0.3553 0.048 Uiso 1 1 calc R
H15B H 0.5213 0.6188 0.4005 0.048 Uiso 1 1 calc R
N2 N 0.4099(5) 0.4988(3) 0.32175(19) 0.0192(7) Uani 1 1 d .
H2D H 0.3703 0.4981 0.2665 0.029 Uiso 1 1 calc R
H2E H 0.2748 0.5010 0.3449 0.029 Uiso 1 1 calc R
H2F H 0.4938 0.4389 0.3384 0.029 Uiso 1 1 calc R

loop_
_atom_site_aniso_label
_atom_site_aniso_U_11
_atom_site_aniso_U_22
_atom_site_aniso_U_33
_atom_site_aniso_U_23
_atom_site_aniso_U_13
_atom_site_aniso_U_12
Mn1 0.0120(2) 0.0144(3) 0.0131(3) 0.0007(2) 0.00325(18) -0.0009(2)
Mn2 0.0129(2) 0.0145(3) 0.0132(3) 0.0005(2) 0.00342(19) -0.0010(2)
P1 0.0116(4) 0.0120(5) 0.0165(5) 0.0022(4) 0.0044(3) -0.0001(3)
P2 0.0134(4) 0.0112(5) 0.0124(4) -0.0003(4) 0.0043(3) 0.0004(3)
P3 0.0130(4) 0.0108(5) 0.0144(4) 0.0012(4) 0.0050(3) 0.0001(3)
P4 0.0128(4) 0.0107(5) 0.0111(4) 0.0007(4) 0.0039(3) 0.0001(3)
O1 0.0128(12) 0.0152(14) 0.0270(14) 0.0001(12) 0.0032(10) -0.0004(10)
O1W 0.0207(14) 0.0282(18) 0.0479(18) 0.0123(15) 0.0055(13) 0.0042(12)
O2W 0.0203(14) 0.0325(18) 0.049(2) 0.0225(15) 0.0085(13) 0.0042(12)
O2 0.0144(11) 0.0148(13) 0.0168(12) -0.0002(11) 0.0060(9) -0.0015(10)
O3 0.0192(13) 0.0201(15) 0.0217(13) 0.0080(12) 0.0085(10) 0.0049(11)
O4 0.0151(11) 0.0157(15) 0.0231(14) 0.0028(12) 0.0021(10) 0.0005(11)
O5 0.0177(11) 0.0163(13) 0.0137(12) 0.0024(11) 0.0039(9) 0.0002(10)
O6 0.0232(13) 0.0142(15) 0.0185(13) -0.0015(11) 0.0089(10) -0.0030(10)
O7 0.0114(11) 0.0172(14) 0.0179(12) -0.0038(11) 0.0013(9) -0.0011(9)
O8 0.0156(12) 0.0134(14) 0.0256(14) 0.0005(12) 0.0037(10) -0.0010(10)
O9 0.0166(11) 0.0127(13) 0.0161(12) 0.0006(10) 0.0068(9) -0.0011(9)
O10 0.0217(13) 0.0191(15) 0.0193(13) 0.0066(12) 0.0086(10) 0.0035(10)
O12 0.0184(11) 0.0168(14) 0.0123(11) -0.0003(11) 0.0066(9) -0.0004(10)
O11 0.0146(11) 0.0147(15) 0.0229(14) 0.0026(11) 0.0026(9) -0.0001(10)
O13 0.0198(12) 0.0147(15) 0.0166(12) -0.0038(11) 0.0055(9) -0.0021(10)
O14 0.0115(11) 0.0176(14) 0.0185(13) -0.0025(11) 0.0022(9) -0.0008(9)
C1 0.0113(14) 0.0098(19) 0.0109(16) -0.0011(14) 0.0036(12) 0.0007(12)
C2 0.0192(17) 0.022(2) 0.0151(19) 0.0028(16) 0.0061(14) 0.0015(15)
C3 0.0097(15) 0.019(2) 0.0148(18) 0.0011(15) 0.0009(13) -0.0005(14)
C4 0.0181(16) 0.019(2) 0.0158(19) 0.0004(15) 0.0045(14) 0.0027(14)
N1 0.0255(18) 0.021(2) 0.044(2) 0.0059(16) 0.0068(16) 0.0030(13)
C11 0.043(2) 0.020(2) 0.036(2) 0.0018(18) 0.0000(19) -0.0068(17)
C12 0.037(2) 0.029(2) 0.031(2) 0.0003(17) 0.0080(17) 0.0053(18)
C13 0.040(2) 0.032(3) 0.040(3) 0.007(2) 0.001(2) -0.005(2)
C14 0.040(2) 0.023(2) 0.056(3) 0.003(2) 0.005(2) -0.0026(18)
C15 0.041(2) 0.023(2) 0.050(3) 0.002(2) -0.007(2) -0.0046(19)
N2 0.0225(15) 0.0151(18) 0.0201(17) -0.0012(13) 0.0031(12) 0.0032(13)

loop_
_atom_type_symbol
_atom_type_description
_atom_type_scat_dispersion_real
_atom_type_scat_dispersion_imag
_atom_type_scat_source
C C 0.0033 0.0016 'International Tables Vol C Tables 4.2.6.8 and 6.1.1.4'
H H 0.0000 0.0000 'International Tables Vol C Tables 4.2.6.8 and 6.1.1.4'
N N 0.0061 0.0033 'International Tables Vol C Tables 4.2.6.8 and 6.1.1.4'
O O 0.0106 0.0060 'International Tables Vol C Tables 4.2.6.8 and 6.1.1.4'
P P 0.1023 0.0942 'International Tables Vol C Tables 4.2.6.8 and 6.1.1.4'
Mn Mn 0.3368 0.7283 'International Tables Vol C Tables 4.2.6.8 and 6.1.1.4'

loop_
_geom_angle_atom_site_label_1
_geom_angle_atom_site_label_2
_geom_angle_atom_site_label_3
_geom_angle
_geom_angle_site_symmetry_1
_geom_angle_site_symmetry_3
O4 Mn1 O12 99.10(10) . .
O4 Mn1 O2 167.13(10) . 1_655
O12 Mn1 O2 91.27(10) . 1_655
O4 Mn1 O1 90.39(9) . .
O12 Mn1 O1 108.65(10) . .
O2 Mn1 O1 93.51(10) 1_655 .
O4 Mn1 O7 89.81(9) . 1_655
O12 Mn1 O7 151.64(9) . 1_655
O2 Mn1 O7 77.50(9) 1_655 1_655
O1 Mn1 O7 98.08(9) . 1_655
O4 Mn1 O5 93.15(10) . 1_655
O12 Mn1 O5 77.30(8) . 1_655
O2 Mn1 O5 81.66(9) 1_655 1_655
O1 Mn1 O5 172.52(10) . 1_655
O7 Mn1 O5 75.36(8) 1_655 1_655
O5 Mn2 O11 99.11(10) . .
O5 Mn2 O9 90.00(10) . 1_455
O11 Mn2 O9 166.07(10) . 1_455
O5 Mn2 O8 111.05(10) . .
O11 Mn2 O8 90.15(9) . .
O9 Mn2 O8 96.42(10) 1_455 .
O5 Mn2 O14 150.24(9) . 1_455
O11 Mn2 O14 88.30(10) . 1_455
O9 Mn2 O14 78.68(9) 1_455 1_455
O8 Mn2 O14 97.62(10) . 1_455
O5 Mn2 O12 75.94(8) . 1_455
O11 Mn2 O12 91.74(9) . 1_455
O9 Mn2 O12 80.20(9) 1_455 1_455
O8 Mn2 O12 172.36(10) . 1_455
O14 Mn2 O12 75.05(8) 1_455 1_455
O1 P1 O2 116.85(15) . .
O1 P1 O3 111.85(15) . .
O2 P1 O3 106.85(14) . .
O1 P1 C1 108.93(15) . .
O2 P1 C1 105.64(15) . .
O3 P1 C1 106.05(15) . .
O4 P2 O5 116.00(14) . .
O4 P2 O6 111.33(16) . .
O5 P2 O6 107.65(15) . .
O4 P2 C1 108.48(15) . .
O5 P2 C1 104.71(15) . .
O6 P2 C1 108.23(15) . .
O9 P3 O8 116.39(15) . .
O9 P3 O10 107.39(14) . .
O8 P3 O10 111.87(15) . .
O9 P3 C3 105.56(16) . .
O8 P3 C3 108.22(15) . .
O10 P3 C3 106.86(15) . .
O11 P4 O12 115.46(13) . .
O11 P4 O13 111.98(16) . .
O12 P4 O13 107.91(15) . .
O11 P4 C3 107.86(15) . .
O12 P4 C3 105.08(15) . .
O13 P4 C3 108.12(16) . .
P1 O1 Mn1 134.82(17) . .
P1 O2 Mn1 119.18(15) . 1_455
P2 O4 Mn1 134.44(17) . .
P2 O5 Mn2 136.18(14) . .
P2 O5 Mn1 115.73(13) . 1_455
Mn2 O5 Mn1 104.39(10) . 1_455
C1 O7 Mn1 105.22(19) . 1_455
P3 O8 Mn2 135.44(17) . .
P3 O9 Mn2 118.68(15) . 1_655
P4 O12 Mn1 138.56(14) . .
P4 O12 Mn2 113.99(13) . 1_655
Mn1 O12 Mn2 102.36(10) . 1_655
P4 O11 Mn2 134.62(17) . .
C3 O14 Mn2 105.9(2) . 1_655
O7 C1 C2 112.0(3) . .
O7 C1 P2 106.2(2) . .
C2 C1 P2 113.2(2) . .
O7 C1 P1 104.0(2) . .
C2 C1 P1 110.4(3) . .
P2 C1 P1 110.59(17) . .
O14 C3 C4 112.3(3) . .
O14 C3 P4 105.9(2) . .
C4 C3 P4 112.4(2) . .
O14 C3 P3 104.0(2) . .
C4 C3 P3 110.8(3) . .
P4 C3 P3 111.06(18) . .
N1 C11 C12 109.4(3) . .
C11 C12 C13 113.3(4) . .
C14 C13 C12 110.9(4) . .
C15 C14 C13 116.5(4) . .
N2 C15 C14 115.7(3) . .

loop_
_geom_bond_atom_site_label_1
_geom_bond_atom_site_label_2
_geom_bond_distance
_geom_bond_site_symmetry_2
Mn1 O4 2.103(3) .
Mn1 O12 2.114(2) .
Mn1 O2 2.157(3) 1_655
Mn1 O1 2.169(3) .
Mn1 O7 2.366(3) 1_655
Mn1 O5 2.388(3) 1_655
Mn2 O5 2.114(2) .
Mn2 O11 2.117(3) .
Mn2 O9 2.145(3) 1_455
Mn2 O8 2.149(3) .
Mn2 O14 2.340(3) 1_455
Mn2 O12 2.448(3) 1_455
P1 O1 1.512(2) .
P1 O2 1.517(3) .
P1 O3 1.549(3) .
P1 C1 1.850(4) .
P2 O4 1.510(2) .
P2 O5 1.521(3) .
P2 O6 1.546(3) .
P2 C1 1.836(3) .
P3 O9 1.512(3) .
P3 O8 1.512(2) .
P3 O10 1.545(3) .
P3 C3 1.848(4) .
P4 O11 1.513(2) .
P4 O12 1.530(2) .
P4 O13 1.538(3) .
P4 C3 1.840(4) .
O2 Mn1 2.157(3) 1_455
O5 Mn1 2.388(3) 1_455
O7 C1 1.455(4) .
O7 Mn1 2.366(3) 1_455
O9 Mn2 2.145(2) 1_655
O12 Mn2 2.448(3) 1_655
O14 C3 1.457(4) .
O14 Mn2 2.340(3) 1_655
C1 C2 1.523(5) .
C3 C4 1.527(5) .
N1 C11 1.471(5) .
C11 C12 1.503(6) .
C12 C13 1.522(6) .
C13 C14 1.504(6) .
C14 C15 1.485(6) .
C15 N2 1.471(5) .

loop_
_geom_hbond_atom_site_label_D
_geom_hbond_atom_site_label_H
_geom_hbond_atom_site_label_A
_geom_hbond_distance_DH
_geom_hbond_distance_HA
_geom_hbond_distance_DA
_geom_hbond_angle_DHA
_geom_hbond_site_symmetry_A
O1W H1WA O3 0.90 1.94 2.820(4) 166.3 .
O1W H1WB O1 0.90 2.14 2.951(4) 149.5 1_455
O2W H2WA O10 0.90 1.97 2.803(4) 153.1 .
O2W H2WB O8 0.90 2.07 2.931(4) 158.5 1_655
O3 H3 O6 1.124(2) 1.325(3) 2.434(4) 167.23(16) 2_655
O7 H7 O1W 0.83 1.86 2.689(4) 173.8 2_545
O10 H10 O13 1.108(3) 1.338(3) 2.436(4) 169.78(18) 2_746
O14 H14 O2W 0.83 1.91 2.717(4) 164.2 2_856
N1 H1A O4 0.90 2.19 2.759(5) 120.4 1_465
N1 H1B O6 0.90 1.98 2.846(4) 160.1 1_565
N1 H1C O9 0.90 1.96 2.833(5) 162.8 1_465
N2 H2D O2 0.90 1.93 2.761(4) 152.6 .
N2 H2E O13 0.90 2.04 2.862(4) 152.1 1_455
N2 H2F O11 0.90 1.86 2.740(4) 166.8 .

loop_
_geom_torsion_atom_site_label_1
_geom_torsion_atom_site_label_2
_geom_torsion_atom_site_label_3
_geom_torsion_atom_site_label_4
_geom_torsion
_geom_torsion_site_symmetry_1
_geom_torsion_site_symmetry_4
O2 P1 O1 Mn1 93.1(2) . .
O3 P1 O1 Mn1 -143.4(2) . .
C1 P1 O1 Mn1 -26.5(3) . .
O4 Mn1 O1 P1 0.2(2) . .
O12 Mn1 O1 P1 -99.6(2) . .
O2 Mn1 O1 P1 167.9(2) 1_655 .
O7 Mn1 O1 P1 90.0(2) 1_655 .
O5 Mn1 O1 P1 118.4(7) 1_655 .
O1 P1 O2 Mn1 -131.40(16) . 1_455
O3 P1 O2 Mn1 102.51(17) . 1_455
C1 P1 O2 Mn1 -10.11(19) . 1_455
O5 P2 O4 Mn1 -79.5(2) . .
O6 P2 O4 Mn1 156.97(19) . .
C1 P2 O4 Mn1 38.0(3) . .
O12 Mn1 O4 P2 102.1(2) . .
O2 Mn1 O4 P2 -114.5(4) 1_655 .
O1 Mn1 O4 P2 -6.8(2) . .
O7 Mn1 O4 P2 -104.9(2) 1_655 .
O5 Mn1 O4 P2 179.8(2) 1_655 .
O4 P2 O5 Mn2 -20.4(3) . .
O6 P2 O5 Mn2 105.1(2) . .
C1 P2 O5 Mn2 -139.9(2) . .
O4 P2 O5 Mn1 133.86(15) . 1_455
O6 P2 O5 Mn1 -100.69(17) . 1_455
C1 P2 O5 Mn1 14.34(19) . 1_455
O11 Mn2 O5 P2 65.6(3) . .
O9 Mn2 O5 P2 -125.0(2) 1_455 .
O8 Mn2 O5 P2 -28.1(3) . .
O14 Mn2 O5 P2 168.33(19) 1_455 .
O12 Mn2 O5 P2 155.2(2) 1_455 .
O11 Mn2 O5 Mn1 -90.53(11) . 1_455
O9 Mn2 O5 Mn1 78.88(12) 1_455 1_455
O8 Mn2 O5 Mn1 175.76(9) . 1_455
O14 Mn2 O5 Mn1 12.2(3) 1_455 1_455
O12 Mn2 O5 Mn1 -1.01(11) 1_455 1_455
O9 P3 O8 Mn2 -88.0(3) . .
O10 P3 O8 Mn2 148.1(2) . .
C3 P3 O8 Mn2 30.6(3) . .
O5 Mn2 O8 P3 95.1(2) . .
O11 Mn2 O8 P3 -4.7(2) . .
O9 Mn2 O8 P3 -172.4(2) 1_455 .
O14 Mn2 O8 P3 -93.0(2) 1_455 .
O12 Mn2 O8 P3 -109.1(7) 1_455 .
O8 P3 O9 Mn2 135.18(16) . 1_655
O10 P3 O9 Mn2 -98.59(17) . 1_655
C3 P3 O9 Mn2 15.15(19) . 1_655
O11 P4 O12 Mn1 16.6(3) . .
O13 P4 O12 Mn1 -109.6(3) . .
C3 P4 O12 Mn1 135.2(3) . .
O11 P4 O12 Mn2 -132.54(15) . 1_655
O13 P4 O12 Mn2 101.34(16) . 1_655
C3 P4 O12 Mn2 -13.84(18) . 1_655
O4 Mn1 O12 P4 -61.1(3) . .
O2 Mn1 O12 P4 126.6(3) 1_655 .
O1 Mn1 O12 P4 32.4(3) . .
O7 Mn1 O12 P4 -167.94(19) 1_655 .
O5 Mn1 O12 P4 -152.3(2) 1_655 .
O4 Mn1 O12 Mn2 90.20(10) . 1_655
O2 Mn1 O12 Mn2 -82.15(11) 1_655 1_655
O1 Mn1 O12 Mn2 -176.28(9) . 1_655
O7 Mn1 O12 Mn2 -16.6(3) 1_655 1_655
O5 Mn1 O12 Mn2 -1.00(11) 1_655 1_655
O12 P4 O11 Mn2 78.6(2) . .
O13 P4 O11 Mn2 -157.34(19) . .
C3 P4 O11 Mn2 -38.5(3) . .
O5 Mn2 O11 P4 -102.1(2) . .
O9 Mn2 O11 P4 127.7(4) 1_455 .
O8 Mn2 O11 P4 9.3(2) . .
O14 Mn2 O11 P4 106.9(2) 1_455 .
O12 Mn2 O11 P4 -178.1(2) 1_455 .
Mn1 O7 C1 C2 -174.5(2) 1_455 .
Mn1 O7 C1 P2 61.4(2) 1_455 .
Mn1 O7 C1 P1 -55.3(2) 1_455 .
O4 P2 C1 O7 -175.6(2) . .
O5 P2 C1 O7 -51.2(3) . .
O6 P2 C1 O7 63.5(2) . .
O4 P2 C1 C2 61.1(3) . .
O5 P2 C1 C2 -174.5(2) . .
O6 P2 C1 C2 -59.8(3) . .
O4 P2 C1 P1 -63.4(2) . .
O5 P2 C1 P1 61.08(19) . .
O6 P2 C1 P1 175.71(16) . .
O1 P1 C1 O7 171.5(2) . .
O2 P1 C1 O7 45.2(2) . .
O3 P1 C1 O7 -68.0(2) . .
O1 P1 C1 C2 -68.2(3) . .
O2 P1 C1 C2 165.5(2) . .
O3 P1 C1 C2 52.3(2) . .
O1 P1 C1 P2 57.9(2) . .
O2 P1 C1 P2 -68.41(19) . .
O3 P1 C1 P2 178.40(16) . .
Mn2 O14 C3 C4 173.8(2) 1_655 .
Mn2 O14 C3 P4 -63.2(2) 1_655 .
Mn2 O14 C3 P3 53.9(2) 1_655 .
O11 P4 C3 O14 175.0(2) . .
O12 P4 C3 O14 51.3(3) . .
O13 P4 C3 O14 -63.7(3) . .
O11 P4 C3 C4 -62.1(3) . .
O12 P4 C3 C4 174.3(2) . .
O13 P4 C3 C4 59.2(3) . .
O11 P4 C3 P3 62.7(2) . .
O12 P4 C3 P3 -61.0(2) . .
O13 P4 C3 P3 -176.01(17) . .
O9 P3 C3 O14 -47.2(2) . .
O8 P3 C3 O14 -172.4(2) . .
O10 P3 C3 O14 66.9(2) . .
O9 P3 C3 C4 -168.0(2) . .
O8 P3 C3 C4 66.7(3) . .
O10 P3 C3 C4 -53.9(3) . .
O9 P3 C3 P4 66.32(19) . .
O8 P3 C3 P4 -58.9(2) . .
O10 P3 C3 P4 -179.57(16) . .
N1 C11 C12 C13 169.7(4) . .
C11 C12 C13 C14 168.7(4) . .
C12 C13 C14 C15 163.2(4) . .
C13 C14 C15 N2 55.4(6) . .
